data_4339101
loop_
_publ_author_name
'Ni, Zhong-Hai'
'Zhang, Li-Fang'
'Tangoulis, Vassilis'
'Wernsdorfer, Wolfgang'
'Cui, Ai-Li'
'Sato, Osamu'
'Kou, Hui-Zhong'

_publ_section_title
;
 Substituent effect on formation of heterometallic molecular wheels:
 synthesis, crystal structure, and magnetic properties.
;
_journal_issue 15
_journal_name_full 'Inorganic chemistry'
_journal_page_first 6029
_journal_page_last 6037
_journal_paper_doi 10.1021/ic700528a
_journal_volume 46
_journal_year 2007
_chemical_formula_sum 'C218 H162 Cl6 Fe6 Mn6 N48 O30'
_chemical_formula_weight 4811.40
_chemical_name_systematic
; 
 ? 
;
_space_group_IT_number 2
_symmetry_cell_setting triclinic
_symmetry_space_group_name_Hall '-P 1'
_symmetry_space_group_name_H-M 'P -1'
_atom_sites_solution_hydrogens geom
_atom_sites_solution_primary direct
_atom_sites_solution_secondary difmap
_audit_creation_method SHELXL-97
_cell_angle_alpha 81.703(10)
_cell_angle_beta 76.112(9)
_cell_angle_gamma 86.273(10)
_cell_formula_units_Z 1
_cell_length_a 13.712(3)
_cell_length_b 20.604(6)
_cell_length_c 20.674(5)
_cell_measurement_reflns_used 16404
_cell_measurement_temperature 113(2)
_cell_measurement_theta_max 25.00
_cell_measurement_theta_min 3.04
_cell_volume 5608(2)
_computing_cell_refinement 'crystalstructure 3.6.0 (Rigaku, 2004)'
_computing_data_collection 'crystalstructure 3.6.0 (Rigaku, 2004)'
_computing_data_reduction 'SHELXL-97 (Sheldrick, 1997)'
_computing_molecular_graphics 'XP (Sheldrick, 1998)'
_computing_publication_material 'XP (Sheldrick, 1998)'
_computing_structure_refinement 'SHELXL-97 (Sheldrick, 1997)'
_computing_structure_solution 'SHELXS-97 (Sheldrick, 1990)'
_diffrn_ambient_temperature 113(2)
_diffrn_detector_area_resol_mean '100x100 microns'
_diffrn_measured_fraction_theta_full 0.994
_diffrn_measured_fraction_theta_max 0.994
_diffrn_measurement_device_type 'Rigaku R-AXIS RAPID IP'
_diffrn_measurement_method Oscillation
_diffrn_radiation_monochromator graphite
_diffrn_radiation_source 'fine-focus sealed tube'
_diffrn_radiation_type MoK\a
_diffrn_radiation_wavelength 0.71070
_diffrn_reflns_av_R_equivalents 0.0590
_diffrn_reflns_av_sigmaI/netI 0.0691
_diffrn_reflns_limit_h_max 16
_diffrn_reflns_limit_h_min -16
_diffrn_reflns_limit_k_max 24
_diffrn_reflns_limit_k_min -24
_diffrn_reflns_limit_l_max 24
_diffrn_reflns_limit_l_min -24
_diffrn_reflns_number 56652
_diffrn_reflns_theta_full 25.00
_diffrn_reflns_theta_max 25.00
_diffrn_reflns_theta_min 3.04
_exptl_absorpt_coefficient_mu 0.850
_exptl_absorpt_correction_T_max 0.928
_exptl_absorpt_correction_T_min 0.802
_exptl_absorpt_correction_type multi-scan
_exptl_absorpt_process_details 'ABSCOR; Higashi, 1995'
_exptl_crystal_colour 'deep brown'
_exptl_crystal_density_diffrn 1.425
_exptl_crystal_density_method 'not measured'
_exptl_crystal_description strip
_exptl_crystal_F_000 2454
_exptl_crystal_size_max 0.25
_exptl_crystal_size_mid 0.20
_exptl_crystal_size_min 0.15
_refine_diff_density_max 1.745
_refine_diff_density_min -1.091
_refine_diff_density_rms 0.110
_refine_ls_extinction_method none
_refine_ls_goodness_of_fit_ref 1.100
_refine_ls_hydrogen_treatment constr
_refine_ls_matrix_type full
_refine_ls_number_parameters 1442
_refine_ls_number_reflns 19656
_refine_ls_number_restraints 0
_refine_ls_restrained_S_all 1.100
_refine_ls_R_factor_all 0.1020
_refine_ls_R_factor_gt 0.0878
_refine_ls_shift/su_max 0.050
_refine_ls_shift/su_mean 0.001
_refine_ls_structure_factor_coef Fsqd
_refine_ls_weighting_details 'calc w=1/[\s^2^(Fo^2^)+(0.1222P)^2^+12.9799P] where P=(Fo^2^+2Fc^2^)/3'
_refine_ls_weighting_scheme calc
_refine_ls_wR_factor_gt 0.2288
_refine_ls_wR_factor_ref 0.2422
_reflns_number_gt 16404
_reflns_number_total 19656
_reflns_threshold_expression >2sigma(I)
_cod_data_source_file ic700528a-file001.cif
_cod_data_source_block 2
_cod_depositor_comments
;
The following automatic conversions were performed:

'_symmetry_cell_setting' value 'Triclinic' changed to 'triclinic'
according to
/usr/data/users/saulius/automatic-downloads/retrospective/ACS/lib/dictionaries/cif_core.dic
dictionary named 'cif_core.dic' version 2.4.2 from
2011-04-26.

'_exptl_absorpt_correction_type' value 'multi scan'
changed to 'multi-scan' according to
/usr/data/users/saulius/automatic-downloads/retrospective/ACS/lib/dictionaries/cif_core.dic
dictionary named 'cif_core.dic' version 2.4.2 from 2011-04-26.

Automatic conversion script
Id: cif_fix_values 2281 2013-09-26 08:29:07Z andrius 
;
_cod_original_sg_symbol_H-M P-1
_cod_database_code 4339101

loop_
_symmetry_equiv_pos_as_xyz
'x, y, z'
'-x, -y, -z'

loop_
_atom_site_label
_atom_site_type_symbol
_atom_site_fract_x
_atom_site_fract_y
_atom_site_fract_z
_atom_site_U_iso_or_equiv
_atom_site_adp_type
_atom_site_occupancy
_atom_site_symmetry_multiplicity
_atom_site_calc_flag
_atom_site_refinement_flags
Fe3 Fe 1.02488(5) 0.42442(3) 0.15103(3) 0.02443(18) Uani 1 1 d .
Fe1 Fe 0.70714(7) -0.34116(5) 0.42353(4) 0.0459(2) Uani 1 1 d .
Fe2 Fe 0.71978(6) 0.03942(4) 0.08951(5) 0.0393(2) Uani 1 1 d .
Mn2 Mn 0.85607(5) 0.27699(4) 0.03943(4) 0.02528(19) Uani 1 1 d .
Mn1 Mn 0.66566(6) -0.19657(4) 0.20630(4) 0.0273(2) Uani 1 1 d .
Mn3 Mn 1.20362(6) 0.44117(4) 0.34526(4) 0.0302(2) Uani 1 1 d .
Cl1 Cl 0.7983(2) 0.19756(14) 0.40490(14) 0.0427(7) Uani 0.50 1 d P
Cl2 Cl 0.3642(4) 0.1552(2) 0.33580(18) 0.201(3) Uani 1 1 d .
Cl1' Cl 1.0091(8) 0.1372(3) 0.3529(4) 0.163(4) Uani 0.50 1 d P
Cl3' Cl 0.647(3) -0.0348(6) 0.5042(7) 0.40(2) Uani 0.30 1 d P
Cl3 Cl 0.3959(12) -0.0868(6) 0.5207(6) 0.364(10) Uani 0.70 1 d P
O5 O 1.2268(3) 0.27598(19) 0.1540(2) 0.0421(10) Uani 1 1 d .
O6 O 0.7624(3) 0.4333(2) 0.2861(2) 0.0612(14) Uani 1 1 d .
O3 O 0.8633(6) 0.0496(3) 0.2355(3) 0.089(2) Uani 1 1 d .
O4 O 0.4462(4) 0.1210(2) 0.0859(4) 0.0818(19) Uani 1 1 d .
O1 O 0.9021(8) -0.2154(4) 0.4441(5) 0.146(4) Uani 1 1 d .
O2 O 0.4110(6) -0.3121(7) 0.4656(5) 0.198(7) Uani 1 1 d .
O11 O 1.2554(3) 0.5261(2) 0.33009(19) 0.0402(9) Uani 1 1 d .
O12 O 1.0795(3) 0.4654(2) 0.3973(2) 0.0401(9) Uani 1 1 d .
O9 O 0.9935(3) 0.25750(17) 0.00640(18) 0.0307(8) Uani 1 1 d .
O10 O 0.8337(2) 0.31867(16) -0.04312(18) 0.0285(8) Uani 1 1 d .
O7 O 0.8034(3) -0.20779(18) 0.16640(18) 0.0320(8) Uani 1 1 d .
O8 O 0.6200(3) -0.24316(17) 0.14810(17) 0.0295(8) Uani 1 1 d .
O3W O 0.4379(4) 0.2573(3) 0.1191(3) 0.0772(17) Uani 1 1 d .
O14 O 0.6092(5) 0.3518(3) 0.2771(3) 0.0857(18) Uani 1 1 d .
N6 N 1.1441(4) 0.4610(2) 0.2498(2) 0.0437(12) Uani 1 1 d .
N5 N 0.8964(3) 0.3775(2) 0.0626(2) 0.0324(10) Uani 1 1 d .
N4 N 0.8123(3) 0.1749(2) 0.0264(2) 0.0314(10) Uani 1 1 d .
N3 N 0.6467(3) -0.1016(2) 0.1393(3) 0.0365(11) Uani 1 1 d .
N1 N 0.6788(3) -0.2855(2) 0.2813(2) 0.0357(11) Uani 1 1 d .
N15 N 1.1456(3) 0.4276(2) 0.0743(2) 0.0261(9) Uani 1 1 d .
N16 N 1.0777(3) 0.3389(2) 0.1723(2) 0.0283(9) Uani 1 1 d .
N17 N 0.9199(3) 0.3999(2) 0.2269(2) 0.0323(10) Uani 1 1 d .
N18 N 0.9477(3) 0.5092(2) 0.1499(2) 0.0256(9) Uani 1 1 d .
N23 N 1.3301(4) 0.4058(3) 0.2904(3) 0.0506(14) Uani 1 1 d .
N24 N 1.1648(4) 0.3484(2) 0.3571(3) 0.0427(12) Uani 1 1 d .
N22 N 0.7130(3) 0.2933(2) 0.0853(2) 0.0297(9) Uani 1 1 d .
N21 N 0.8627(3) 0.2362(2) 0.1318(2) 0.0304(10) Uani 1 1 d .
N11 N 0.6702(3) 0.0405(2) 0.0046(3) 0.0398(12) Uani 1 1 d .
N12 N 0.5918(4) 0.0798(3) 0.1192(3) 0.0574(16) Uani 1 1 d .
N13 N 0.7412(5) 0.0525(2) 0.1741(3) 0.0546(15) Uani 1 1 d .
N14 N 0.8544(3) -0.0072(2) 0.0834(2) 0.0308(10) Uani 1 1 d .
N20 N 0.5255(3) -0.1796(2) 0.2574(2) 0.0346(10) Uani 1 1 d .
N19 N 0.6963(4) -0.1422(2) 0.2708(2) 0.0389(11) Uani 1 1 d .
N7 N 0.8504(4) -0.3592(3) 0.3848(2) 0.0444(12) Uani 1 1 d .
N8 N 0.7564(7) -0.2634(3) 0.4388(3) 0.076(2) Uani 1 1 d .
N9 N 0.5772(7) -0.3034(5) 0.4582(3) 0.090(3) Uani 1 1 d .
N10 N 0.6249(5) -0.4150(4) 0.4193(3) 0.0631(18) Uani 1 1 d .
C6 C 1.1023(4) 0.4537(2) 0.2094(3) 0.0308(11) Uani 1 1 d .
C5 C 0.9463(4) 0.3974(2) 0.0927(3) 0.0273(11) Uani 1 1 d .
C4 C 0.7817(4) 0.1236(3) 0.0478(3) 0.0381(13) Uani 1 1 d .
C3 C 0.6711(4) -0.0484(3) 0.1198(3) 0.0381(13) Uani 1 1 d .
C1 C 0.6942(4) -0.3070(3) 0.3328(3) 0.0383(13) Uani 1 1 d .
C2 C 0.7256(5) -0.3873(3) 0.5100(3) 0.0496(16) Uani 1 1 d .
C7 C 1.1704(4) 0.4724(3) 0.0196(3) 0.0305(11) Uani 1 1 d .
H7A H 1.1281 0.5090 0.0149 0.037 Uiso 1 1 calc R
C8 C 1.2574(4) 0.4657(3) -0.0305(3) 0.0355(12) Uani 1 1 d .
H8A H 1.2726 0.4975 -0.0680 0.043 Uiso 1 1 calc R
C9 C 1.3210(5) 0.4117(3) -0.0240(3) 0.0465(15) Uani 1 1 d .
H9A H 1.3795 0.4064 -0.0569 0.056 Uiso 1 1 calc R
C10 C 1.2956(4) 0.3656(3) 0.0325(3) 0.0405(13) Uani 1 1 d .
H10A H 1.3377 0.3292 0.0387 0.049 Uiso 1 1 calc R
C11 C 1.2072(4) 0.3741(3) 0.0796(3) 0.0320(12) Uani 1 1 d .
C12 C 1.1722(4) 0.3238(3) 0.1396(3) 0.0333(12) Uani 1 1 d .
C13 C 1.0212(4) 0.3025(3) 0.2306(3) 0.0323(12) Uani 1 1 d .
C14 C 1.0435(5) 0.2402(3) 0.2590(3) 0.0416(14) Uani 1 1 d .
H14A H 1.1042 0.2191 0.2415 0.050 Uiso 1 1 calc R
C15 C 0.9754(6) 0.2091(3) 0.3137(3) 0.0489(16) Uani 1 1 d .
C16 C 0.8871(5) 0.2405(3) 0.3406(3) 0.0483(16) Uani 1 1 d .
C17 C 0.8642(5) 0.3045(3) 0.3154(3) 0.0444(14) Uani 1 1 d .
H17A H 0.8052 0.3259 0.3353 0.053 Uiso 1 1 calc R
C18 C 0.9315(4) 0.3362(3) 0.2593(3) 0.0348(12) Uani 1 1 d .
C19 C 0.8413(4) 0.4423(3) 0.2421(3) 0.0366(13) Uani 1 1 d .
C20 C 0.8603(4) 0.5069(3) 0.1982(3) 0.0308(11) Uani 1 1 d .
C21 C 0.7942(4) 0.5601(3) 0.2060(3) 0.0373(13) Uani 1 1 d .
H21A H 0.7349 0.5566 0.2392 0.045 Uiso 1 1 calc R
C22 C 0.8159(4) 0.6184(3) 0.1648(3) 0.0381(13) Uani 1 1 d .
H22A H 0.7726 0.6549 0.1703 0.046 Uiso 1 1 calc R
C23 C 0.9043(4) 0.6215(3) 0.1146(3) 0.0342(12) Uani 1 1 d .
H23A H 0.9200 0.6597 0.0847 0.041 Uiso 1 1 calc R
C24 C 0.9683(4) 0.5667(2) 0.1097(3) 0.0304(11) Uani 1 1 d .
H24A H 1.0284 0.5697 0.0771 0.036 Uiso 1 1 calc R
C25 C 1.3454(4) 0.5461(3) 0.2980(3) 0.0389(14) Uani 1 1 d .
C26 C 1.3667(5) 0.6126(3) 0.2977(4) 0.058(2) Uani 1 1 d .
H26A H 1.3175 0.6401 0.3199 0.070 Uiso 1 1 calc R
C27 C 1.4580(6) 0.6364(4) 0.2653(5) 0.084(3) Uani 1 1 d .
H27A H 1.4703 0.6801 0.2663 0.101 Uiso 1 1 calc R
C28 C 1.5336(6) 0.5978(5) 0.2307(6) 0.101(4) Uani 1 1 d .
H28A H 1.5953 0.6154 0.2083 0.121 Uiso 1 1 calc R
C29 C 1.5159(5) 0.5326(4) 0.2303(4) 0.069(2) Uani 1 1 d .
H29A H 1.5662 0.5062 0.2074 0.082 Uiso 1 1 calc R
C30 C 1.4222(4) 0.5056(3) 0.2641(3) 0.0422(14) Uani 1 1 d .
C31 C 1.4094(4) 0.4382(4) 0.2624(3) 0.0469(16) Uani 1 1 d .
H31A H 1.4637 0.4152 0.2387 0.056 Uiso 1 1 calc R
C32 C 1.3236(8) 0.3364(6) 0.2858(9) 0.166(8) Uani 1 1 d .
H32A H 1.3239 0.3320 0.2396 0.200 Uiso 1 1 calc R
H32B H 1.3837 0.3138 0.2956 0.200 Uiso 1 1 calc R
C33 C 1.2456(7) 0.3063(4) 0.3249(5) 0.084(3) Uani 1 1 d .
H33A H 1.2682 0.2766 0.3597 0.101 Uiso 1 1 calc R
H33B H 1.2186 0.2798 0.2986 0.101 Uiso 1 1 calc R
C34 C 1.0829(5) 0.3242(3) 0.3943(3) 0.0483(16) Uani 1 1 d .
H34A H 1.0758 0.2792 0.3974 0.058 Uiso 1 1 calc R
C35 C 1.0000(5) 0.3617(3) 0.4320(3) 0.0469(15) Uani 1 1 d .
C36 C 0.9138(6) 0.3278(4) 0.4706(4) 0.072(2) Uani 1 1 d .
H36A H 0.9111 0.2829 0.4703 0.086 Uiso 1 1 calc R
C37 C 0.8354(6) 0.3596(5) 0.5078(4) 0.081(3) Uani 1 1 d .
H37A H 0.7803 0.3364 0.5339 0.098 Uiso 1 1 calc R
C38 C 0.8376(5) 0.4280(4) 0.5069(4) 0.064(2) Uani 1 1 d .
H38A H 0.7832 0.4500 0.5316 0.076 Uiso 1 1 calc R
C39 C 0.9188(4) 0.4619(4) 0.4699(3) 0.0487(16) Uani 1 1 d .
H39A H 0.9192 0.5070 0.4702 0.058 Uiso 1 1 calc R
C40 C 1.0025(4) 0.4303(3) 0.4312(3) 0.0400(14) Uani 1 1 d .
C41 C 0.7613(4) 0.3627(2) -0.0530(3) 0.0298(11) Uani 1 1 d .
C42 C 0.7719(4) 0.3996(3) -0.1160(3) 0.0365(13) Uani 1 1 d .
H42A H 0.8298 0.3940 -0.1492 0.044 Uiso 1 1 calc R
C43 C 0.6974(5) 0.4447(3) -0.1302(4) 0.0469(16) Uani 1 1 d .
H43A H 0.7064 0.4689 -0.1727 0.056 Uiso 1 1 calc R
C44 C 0.6101(5) 0.4540(3) -0.0820(4) 0.0510(17) Uani 1 1 d .
H44A H 0.5601 0.4838 -0.0919 0.061 Uiso 1 1 calc R
C45 C 0.5986(4) 0.4184(3) -0.0193(3) 0.0423(14) Uani 1 1 d .
H45A H 0.5400 0.4246 0.0132 0.051 Uiso 1 1 calc R
C46 C 0.6719(4) 0.3731(3) -0.0028(3) 0.0323(12) Uani 1 1 d .
C47 C 0.6516(4) 0.3349(3) 0.0623(3) 0.0341(12) Uani 1 1 d .
H47A H 0.5885 0.3407 0.0904 0.041 Uiso 1 1 calc R
C48 C 0.6817(4) 0.2534(3) 0.1522(3) 0.0376(13) Uani 1 1 d .
H48A H 0.6635 0.2100 0.1472 0.045 Uiso 1 1 calc R
H48B H 0.6243 0.2742 0.1798 0.045 Uiso 1 1 calc R
C49 C 0.7712(4) 0.2489(3) 0.1841(3) 0.0402(13) Uani 1 1 d .
H49A H 0.7768 0.2896 0.2012 0.048 Uiso 1 1 calc R
H49B H 0.7629 0.2135 0.2213 0.048 Uiso 1 1 calc R
C50 C 0.9337(4) 0.1973(2) 0.1472(3) 0.0301(11) Uani 1 1 d .
H50A H 0.9224 0.1747 0.1905 0.036 Uiso 1 1 calc R
C51 C 1.0288(4) 0.1865(2) 0.1022(3) 0.0294(11) Uani 1 1 d .
C52 C 1.1014(4) 0.1443(3) 0.1284(3) 0.0353(12) Uani 1 1 d .
H52A H 1.0829 0.1214 0.1714 0.042 Uiso 1 1 calc R
C53 C 1.1970(4) 0.1373(3) 0.0912(3) 0.0395(14) Uani 1 1 d .
H53A H 1.2438 0.1104 0.1092 0.047 Uiso 1 1 calc R
C54 C 1.2246(4) 0.1705(3) 0.0262(3) 0.0411(14) Uani 1 1 d .
H54A H 1.2901 0.1658 0.0012 0.049 Uiso 1 1 calc R
C55 C 1.1564(4) 0.2099(3) -0.0014(3) 0.0326(12) Uani 1 1 d .
H55A H 1.1762 0.2311 -0.0452 0.039 Uiso 1 1 calc R
C56 C 1.0567(4) 0.2189(2) 0.0357(3) 0.0276(11) Uani 1 1 d .
C57 C 0.7159(5) 0.0196(3) -0.0534(3) 0.0424(14) Uani 1 1 d .
H57A H 0.7798 0.0000 -0.0575 0.051 Uiso 1 1 calc R
C58 C 0.6724(6) 0.0259(3) -0.1074(4) 0.0585(19) Uani 1 1 d .
H58A H 0.7068 0.0115 -0.1476 0.070 Uiso 1 1 calc R
C59 C 0.5771(6) 0.0538(3) -0.1013(4) 0.059(2) Uani 1 1 d .
H59A H 0.5454 0.0570 -0.1367 0.071 Uiso 1 1 calc R
C60 C 0.5303(5) 0.0764(3) -0.0429(4) 0.0539(19) Uani 1 1 d .
H60A H 0.4667 0.0965 -0.0381 0.065 Uiso 1 1 calc R
C61 C 0.5783(5) 0.0693(3) 0.0089(4) 0.0503(17) Uani 1 1 d .
C62 C 0.5332(5) 0.0922(3) 0.0748(5) 0.060(2) Uani 1 1 d .
C63 C 0.5738(7) 0.0930(3) 0.1847(4) 0.070(2) Uani 1 1 d .
C64 C 0.4795(11) 0.1274(6) 0.2879(6) 0.116(5) Uani 1 1 d .
C65 C 0.4826(8) 0.1173(4) 0.2220(5) 0.102(4) Uani 1 1 d .
H65A H 0.4268 0.1263 0.2036 0.123 Uiso 1 1 calc R
C66 C 0.5567(11) 0.1171(6) 0.3169(6) 0.118(5) Uani 1 1 d .
H66A H 0.5505 0.1263 0.3605 0.141 Uiso 1 1 calc R
C67 C 0.6472(10) 0.0922(4) 0.2808(4) 0.100(4) Uani 1 1 d .
H67A H 0.7021 0.0838 0.3002 0.120 Uiso 1 1 calc R
C68 C 0.6539(8) 0.0802(4) 0.2159(4) 0.068(2) Uani 1 1 d .
C69 C 0.8310(7) 0.0382(3) 0.1866(3) 0.061(2) Uani 1 1 d .
C70 C 0.8967(5) 0.0006(3) 0.1346(3) 0.0440(15) Uani 1 1 d .
C71 C 0.9878(5) -0.0312(3) 0.1402(4) 0.0541(19) Uani 1 1 d .
H71A H 1.0177 -0.0236 0.1742 0.065 Uiso 1 1 calc R
C72 C 1.0342(5) -0.0741(3) 0.0956(4) 0.0527(18) Uani 1 1 d .
H72A H 1.0949 -0.0956 0.0988 0.063 Uiso 1 1 calc R
C73 C 0.9869(4) -0.0836(3) 0.0464(4) 0.0440(15) Uani 1 1 d .
H73A H 1.0140 -0.1133 0.0165 0.053 Uiso 1 1 calc R
C74 C 0.8989(4) -0.0490(2) 0.0418(3) 0.0301(11) Uani 1 1 d .
H74A H 0.8691 -0.0553 0.0073 0.036 Uiso 1 1 calc R
C75 C 0.8812(4) -0.2017(3) 0.1932(3) 0.0332(12) Uani 1 1 d .
C76 C 0.9747(4) -0.2296(3) 0.1641(3) 0.0393(13) Uani 1 1 d .
H76A H 0.9803 -0.2520 0.1273 0.047 Uiso 1 1 calc R
C77 C 1.0589(4) -0.2245(3) 0.1890(4) 0.0486(16) Uani 1 1 d .
H77A H 1.1198 -0.2436 0.1689 0.058 Uiso 1 1 calc R
C78 C 1.0534(5) -0.1911(4) 0.2438(4) 0.0569(18) Uani 1 1 d .
H78A H 1.1099 -0.1882 0.2605 0.068 Uiso 1 1 calc R
C79 C 0.9624(5) -0.1624(3) 0.2729(4) 0.0521(16) Uani 1 1 d .
H79A H 0.9584 -0.1392 0.3089 0.063 Uiso 1 1 calc R
C80 C 0.8754(4) -0.1677(3) 0.2489(3) 0.0405(14) Uani 1 1 d .
C81 C 0.7845(5) -0.1374(3) 0.2829(3) 0.0433(14) Uani 1 1 d .
H81A H 0.7885 -0.1123 0.3161 0.052 Uiso 1 1 calc R
C82 C 0.6063(5) -0.1084(3) 0.3080(3) 0.0472(15) Uani 1 1 d .
H82A H 0.5920 -0.0675 0.2818 0.057 Uiso 1 1 calc R
H82B H 0.6168 -0.0989 0.3504 0.057 Uiso 1 1 calc R
C83 C 0.5203(5) -0.1548(3) 0.3201(3) 0.0467(15) Uani 1 1 d .
H83A H 0.5265 -0.1906 0.3550 0.056 Uiso 1 1 calc R
H83B H 0.4564 -0.1317 0.3342 0.056 Uiso 1 1 calc R
C84 C 0.4444(4) -0.1858(3) 0.2371(3) 0.0371(13) Uani 1 1 d .
H84A H 0.3832 -0.1744 0.2645 0.045 Uiso 1 1 calc R
C85 C 0.4429(4) -0.2095(3) 0.1744(3) 0.0352(12) Uani 1 1 d .
C86 C 0.3512(4) -0.2055(3) 0.1556(3) 0.0423(14) Uani 1 1 d .
H86A H 0.2937 -0.1906 0.1843 0.051 Uiso 1 1 calc R
C87 C 0.3445(5) -0.2237(3) 0.0943(3) 0.0467(15) Uani 1 1 d .
H87A H 0.2832 -0.2213 0.0821 0.056 Uiso 1 1 calc R
C88 C 0.4299(5) -0.2451(3) 0.0527(3) 0.0423(14) Uani 1 1 d .
H88A H 0.4265 -0.2561 0.0113 0.051 Uiso 1 1 calc R
C89 C 0.5223(4) -0.2508(3) 0.0708(3) 0.0387(13) Uani 1 1 d .
H89A H 0.5790 -0.2659 0.0415 0.046 Uiso 1 1 calc R
C90 C 0.5304(4) -0.2341(2) 0.1323(3) 0.0306(11) Uani 1 1 d .
C91 C 0.6557(8) -0.4764(5) 0.4048(3) 0.077(3) Uani 1 1 d .
H91A H 0.7237 -0.4884 0.3968 0.093 Uiso 1 1 calc R
C92 C 1.0559(8) -0.3621(7) 0.3406(6) 0.103(4) Uani 1 1 d .
H92A H 1.1256 -0.3631 0.3262 0.124 Uiso 1 1 calc R
C93 C 0.5861(10) -0.5211(7) 0.4017(4) 0.119(5) Uani 1 1 d .
H93A H 0.6061 -0.5626 0.3897 0.143 Uiso 1 1 calc R
C94 C 0.5278(7) -0.3997(7) 0.4340(4) 0.096(4) Uani 1 1 d .
C95 C 0.4941(7) -0.3368(10) 0.4543(5) 0.131(7) Uani 1 1 d .
C96 C 0.5797(13) -0.2419(9) 0.4721(5) 0.132(7) Uani 1 1 d .
C97 C 0.4937(17) -0.2011(10) 0.4937(5) 0.230(14) Uani 1 1 d .
H97A H 0.4281 -0.2150 0.5018 0.276 Uiso 1 1 calc R
C98 C 0.518(3) -0.1370(15) 0.5015(9) 0.25(2) Uani 1 1 d .
C99 C 0.613(3) -0.1128(9) 0.4946(11) 0.217(17) Uani 1 1 d .
C100 C 0.7011(18) -0.1527(6) 0.4729(6) 0.186(10) Uani 1 1 d .
H100 H 0.7662 -0.1382 0.4653 0.224 Uiso 1 1 calc R
C101 C 0.6774(15) -0.2185(5) 0.4643(5) 0.124(6) Uani 1 1 d .
C102 C 0.8545(11) -0.2583(4) 0.4292(5) 0.093(4) Uani 1 1 d .
C103 C 0.9095(6) -0.3128(4) 0.3961(4) 0.071(2) Uani 1 1 d .
C104 C 1.0113(9) -0.3156(7) 0.3767(6) 0.102(4) Uani 1 1 d .
H10D H 1.0492 -0.2854 0.3886 0.123 Uiso 1 1 calc R
C105 C 1.0020(7) -0.4096(5) 0.3233(5) 0.079(3) Uani 1 1 d .
H105 H 1.0336 -0.4417 0.2975 0.095 Uiso 1 1 calc R
C106 C 0.8965(6) -0.4058(4) 0.3476(3) 0.0573(18) Uani 1 1 d .
H10G H 0.8576 -0.4366 0.3376 0.069 Uiso 1 1 calc R
C107 C 0.4817(18) -0.5007(12) 0.4179(8) 0.182(14) Uani 1 1 d .
H10H H 0.4328 -0.5302 0.4185 0.219 Uiso 1 1 calc R
C108 C 0.4571(14) -0.4463(12) 0.4305(9) 0.175(13) Uani 1 1 d .
H10I H 0.3893 -0.4338 0.4384 0.210 Uiso 1 1 calc R
C109 C 0.5729(9) 0.3098(6) 0.3394(6) 0.111(4) Uani 1 1 d .
O1W O 0.1077(16) 0.8345(8) 0.4150(13) 0.189(12) Uani 0.50 1 d P
O2W O 0.2926(11) 0.7827(10) 0.3906(13) 0.211(14) Uani 0.50 1 d P
N2 N 0.7350(5) -0.4126(3) 0.5615(3) 0.0527(14) Uani 1 1 d .

loop_
_atom_site_aniso_label
_atom_site_aniso_U_11
_atom_site_aniso_U_22
_atom_site_aniso_U_33
_atom_site_aniso_U_23
_atom_site_aniso_U_13
_atom_site_aniso_U_12
Fe3 0.0273(4) 0.0233(4) 0.0252(4) -0.0026(3) -0.0111(3) -0.0020(3)
Fe1 0.0572(6) 0.0523(6) 0.0303(4) -0.0040(4) -0.0197(4) 0.0169(4)
Fe2 0.0338(4) 0.0202(4) 0.0548(5) -0.0015(4) 0.0051(4) 0.0001(3)
Mn2 0.0220(4) 0.0231(4) 0.0315(4) -0.0021(3) -0.0088(3) -0.0001(3)
Mn1 0.0275(4) 0.0248(4) 0.0291(4) 0.0015(3) -0.0083(3) -0.0013(3)
Mn3 0.0296(4) 0.0385(5) 0.0237(4) -0.0007(3) -0.0090(3) -0.0073(3)
Cl1 0.0483(16) 0.0342(14) 0.0367(15) 0.0206(12) -0.0037(13) -0.0157(12)
Cl2 0.235(5) 0.193(4) 0.098(2) 0.005(2) 0.056(3) 0.145(4)
Cl1' 0.277(11) 0.072(4) 0.120(5) 0.032(4) -0.030(6) -0.007(5)
Cl3' 0.99(7) 0.059(6) 0.127(10) -0.063(7) -0.13(2) 0.161(18)
Cl3 0.52(2) 0.321(13) 0.287(12) -0.176(11) -0.178(13) 0.323(16)
O5 0.043(2) 0.030(2) 0.055(3) -0.0060(18) -0.016(2) 0.0088(18)
O6 0.043(3) 0.067(3) 0.053(3) 0.019(2) 0.009(2) 0.012(2)
O3 0.152(6) 0.074(4) 0.049(3) -0.007(3) -0.031(4) -0.039(4)
O4 0.039(3) 0.045(3) 0.143(6) 0.006(3) 0.001(3) 0.010(2)
O1 0.250(11) 0.086(5) 0.146(7) -0.004(5) -0.122(8) -0.060(6)
O2 0.066(5) 0.320(15) 0.129(7) 0.097(9) 0.027(5) 0.087(7)
O11 0.038(2) 0.052(2) 0.032(2) -0.0077(18) -0.0064(17) -0.0171(19)
O12 0.030(2) 0.046(2) 0.043(2) -0.0019(18) -0.0067(18) -0.0041(17)
O9 0.0252(18) 0.0310(19) 0.034(2) 0.0004(15) -0.0079(15) 0.0033(15)
O10 0.0267(18) 0.0231(17) 0.038(2) -0.0028(15) -0.0118(16) -0.0009(14)
O7 0.0314(19) 0.0320(19) 0.033(2) -0.0004(16) -0.0104(16) 0.0000(15)
O8 0.0313(19) 0.0257(18) 0.0305(19) 0.0002(15) -0.0072(15) -0.0039(15)
O3W 0.044(3) 0.063(3) 0.113(5) 0.021(3) -0.016(3) 0.001(2)
O14 0.074(4) 0.085(4) 0.094(5) -0.012(4) -0.017(3) 0.019(3)
N6 0.062(3) 0.040(3) 0.038(3) -0.002(2) -0.029(3) -0.010(2)
N5 0.038(2) 0.030(2) 0.034(2) -0.0041(19) -0.016(2) -0.0049(19)
N4 0.024(2) 0.020(2) 0.047(3) -0.0017(19) -0.005(2) -0.0004(18)
N3 0.026(2) 0.028(3) 0.055(3) 0.008(2) -0.014(2) -0.0041(19)
N1 0.038(3) 0.036(3) 0.031(3) 0.006(2) -0.010(2) 0.005(2)
N15 0.031(2) 0.025(2) 0.027(2) -0.0068(17) -0.0139(18) -0.0035(18)
N16 0.034(2) 0.028(2) 0.026(2) -0.0025(18) -0.0135(19) -0.0034(18)
N17 0.037(2) 0.033(2) 0.028(2) 0.0032(19) -0.012(2) -0.003(2)
N18 0.027(2) 0.027(2) 0.023(2) -0.0039(17) -0.0073(17) 0.0002(17)
N23 0.036(3) 0.065(4) 0.056(3) -0.031(3) -0.003(2) -0.014(3)
N24 0.046(3) 0.037(3) 0.041(3) 0.005(2) -0.007(2) -0.003(2)
N22 0.023(2) 0.028(2) 0.039(2) -0.0051(19) -0.0104(19) 0.0009(18)
N21 0.025(2) 0.031(2) 0.035(2) -0.0002(19) -0.0070(19) -0.0022(18)
N11 0.022(2) 0.019(2) 0.074(4) 0.011(2) -0.014(2) -0.0054(18)
N12 0.047(3) 0.029(3) 0.078(4) 0.003(3) 0.014(3) 0.000(2)
N13 0.080(4) 0.031(3) 0.042(3) -0.004(2) 0.010(3) -0.010(3)
N14 0.033(2) 0.024(2) 0.034(2) 0.0031(18) -0.0076(19) -0.0075(18)
N20 0.037(3) 0.029(2) 0.036(3) 0.0024(19) -0.007(2) -0.0036(19)
N19 0.043(3) 0.035(3) 0.039(3) -0.004(2) -0.012(2) 0.001(2)
N7 0.052(3) 0.048(3) 0.036(3) 0.002(2) -0.021(2) 0.005(2)
N8 0.132(7) 0.054(4) 0.056(4) -0.011(3) -0.052(5) 0.017(4)
N9 0.107(6) 0.119(7) 0.025(3) 0.004(4) -0.006(3) 0.075(6)
N10 0.055(4) 0.109(6) 0.020(3) 0.013(3) -0.008(2) -0.016(4)
C6 0.038(3) 0.023(3) 0.032(3) -0.001(2) -0.011(2) 0.001(2)
C5 0.036(3) 0.017(2) 0.028(3) 0.003(2) -0.009(2) -0.002(2)
C4 0.033(3) 0.030(3) 0.049(3) -0.005(3) -0.006(3) 0.005(2)
C3 0.025(3) 0.033(3) 0.051(4) 0.000(3) -0.003(2) 0.004(2)
C1 0.037(3) 0.041(3) 0.036(3) -0.003(3) -0.008(3) 0.006(3)
C2 0.061(4) 0.055(4) 0.038(3) -0.012(3) -0.024(3) 0.020(3)
C7 0.032(3) 0.033(3) 0.030(3) -0.004(2) -0.013(2) 0.000(2)
C8 0.033(3) 0.037(3) 0.035(3) -0.005(2) -0.005(2) -0.001(2)
C9 0.039(3) 0.051(4) 0.047(4) -0.011(3) -0.004(3) 0.004(3)
C10 0.036(3) 0.040(3) 0.043(3) -0.005(3) -0.005(3) 0.010(3)
C11 0.040(3) 0.026(3) 0.035(3) -0.008(2) -0.017(2) 0.000(2)
C12 0.041(3) 0.026(3) 0.040(3) -0.011(2) -0.022(3) 0.001(2)
C13 0.041(3) 0.028(3) 0.032(3) -0.005(2) -0.017(2) -0.005(2)
C14 0.058(4) 0.032(3) 0.037(3) 0.003(2) -0.020(3) -0.005(3)
C15 0.075(5) 0.035(3) 0.038(3) 0.006(3) -0.020(3) -0.008(3)
C16 0.059(4) 0.043(4) 0.041(3) 0.012(3) -0.016(3) -0.016(3)
C17 0.042(3) 0.047(4) 0.039(3) 0.004(3) -0.003(3) -0.005(3)
C18 0.041(3) 0.035(3) 0.028(3) 0.008(2) -0.015(2) -0.006(2)
C19 0.030(3) 0.047(3) 0.027(3) 0.007(2) -0.002(2) -0.001(2)
C20 0.027(3) 0.038(3) 0.029(3) -0.003(2) -0.010(2) 0.000(2)
C21 0.034(3) 0.045(3) 0.032(3) -0.004(2) -0.007(2) 0.006(3)
C22 0.040(3) 0.031(3) 0.046(3) -0.010(3) -0.013(3) 0.008(2)
C23 0.038(3) 0.022(3) 0.045(3) -0.003(2) -0.015(3) 0.002(2)
C24 0.035(3) 0.025(3) 0.034(3) -0.006(2) -0.011(2) -0.006(2)
C25 0.038(3) 0.048(3) 0.033(3) 0.016(3) -0.021(3) -0.013(3)
C26 0.048(4) 0.045(4) 0.081(5) 0.030(4) -0.036(4) -0.010(3)
C27 0.054(5) 0.046(4) 0.145(9) 0.052(5) -0.044(5) -0.012(4)
C28 0.039(4) 0.079(6) 0.162(10) 0.067(7) -0.024(5) -0.014(4)
C29 0.033(3) 0.084(6) 0.075(5) 0.034(4) -0.012(3) -0.003(4)
C30 0.031(3) 0.054(4) 0.037(3) 0.017(3) -0.011(3) -0.007(3)
C31 0.033(3) 0.080(5) 0.030(3) -0.015(3) -0.007(3) -0.001(3)
C32 0.078(7) 0.118(9) 0.296(19) -0.157(12) 0.059(9) -0.046(7)
C33 0.076(6) 0.030(4) 0.119(8) 0.004(4) 0.022(5) 0.009(4)
C34 0.063(4) 0.040(3) 0.046(4) 0.000(3) -0.021(3) -0.021(3)
C35 0.052(4) 0.059(4) 0.033(3) -0.006(3) -0.011(3) -0.023(3)
C36 0.070(5) 0.075(5) 0.069(5) -0.009(4) -0.001(4) -0.041(4)
C37 0.052(5) 0.108(8) 0.070(6) -0.008(5) 0.016(4) -0.033(5)
C38 0.040(4) 0.092(6) 0.057(4) -0.013(4) -0.003(3) -0.013(4)
C39 0.033(3) 0.084(5) 0.033(3) -0.013(3) -0.008(3) -0.012(3)
C40 0.033(3) 0.060(4) 0.030(3) -0.006(3) -0.011(2) -0.008(3)
C41 0.031(3) 0.021(2) 0.045(3) -0.004(2) -0.022(2) -0.007(2)
C42 0.038(3) 0.033(3) 0.045(3) 0.000(2) -0.024(3) -0.007(2)
C43 0.048(4) 0.041(3) 0.062(4) 0.007(3) -0.039(3) -0.007(3)
C44 0.042(4) 0.041(4) 0.078(5) 0.000(3) -0.036(4) 0.007(3)
C45 0.031(3) 0.035(3) 0.066(4) -0.009(3) -0.022(3) 0.006(2)
C46 0.031(3) 0.026(3) 0.046(3) -0.005(2) -0.019(2) -0.001(2)
C47 0.026(3) 0.030(3) 0.049(3) -0.014(2) -0.009(2) 0.001(2)
C48 0.034(3) 0.041(3) 0.035(3) 0.000(2) -0.007(2) -0.001(2)
C49 0.032(3) 0.052(4) 0.035(3) 0.000(3) -0.009(2) 0.004(3)
C50 0.036(3) 0.027(3) 0.029(3) 0.003(2) -0.014(2) -0.004(2)
C51 0.031(3) 0.019(2) 0.041(3) -0.005(2) -0.014(2) 0.002(2)
C52 0.040(3) 0.027(3) 0.044(3) -0.002(2) -0.022(3) 0.001(2)
C53 0.037(3) 0.028(3) 0.063(4) -0.016(3) -0.028(3) 0.015(2)
C54 0.031(3) 0.029(3) 0.069(4) -0.015(3) -0.019(3) 0.007(2)
C55 0.026(3) 0.026(3) 0.048(3) -0.011(2) -0.009(2) -0.001(2)
C56 0.026(2) 0.020(2) 0.040(3) -0.006(2) -0.013(2) -0.002(2)
C57 0.037(3) 0.035(3) 0.056(4) 0.001(3) -0.017(3) -0.003(3)
C58 0.067(5) 0.035(3) 0.079(5) 0.011(3) -0.036(4) -0.013(3)
C59 0.063(5) 0.031(3) 0.092(6) 0.012(4) -0.044(4) -0.012(3)
C60 0.036(3) 0.029(3) 0.096(6) 0.017(3) -0.028(4) -0.005(3)
C61 0.034(3) 0.028(3) 0.085(5) 0.014(3) -0.017(3) -0.006(2)
C62 0.040(4) 0.021(3) 0.103(6) 0.008(3) 0.004(4) 0.001(3)
C63 0.091(6) 0.031(4) 0.065(5) 0.005(3) 0.019(5) 0.015(4)
C64 0.143(11) 0.089(8) 0.082(7) -0.011(6) 0.025(7) 0.056(8)
C65 0.103(7) 0.063(5) 0.096(7) 0.011(5) 0.044(6) 0.031(5)
C66 0.166(12) 0.088(8) 0.070(7) -0.009(6) 0.011(7) 0.057(8)
C67 0.167(11) 0.060(5) 0.051(5) -0.013(4) 0.010(6) 0.023(6)
C68 0.106(7) 0.041(4) 0.044(4) 0.001(3) 0.006(4) -0.009(4)
C69 0.109(7) 0.043(4) 0.036(4) 0.006(3) -0.023(4) -0.034(4)
C70 0.065(4) 0.030(3) 0.041(3) 0.006(2) -0.020(3) -0.022(3)
C71 0.067(4) 0.050(4) 0.056(4) 0.021(3) -0.043(4) -0.031(4)
C72 0.034(3) 0.040(4) 0.083(5) 0.018(4) -0.025(3) -0.007(3)
C73 0.030(3) 0.025(3) 0.072(4) 0.006(3) -0.008(3) -0.005(2)
C74 0.029(3) 0.020(2) 0.040(3) 0.001(2) -0.008(2) -0.004(2)
C75 0.029(3) 0.029(3) 0.040(3) 0.006(2) -0.010(2) -0.009(2)
C76 0.030(3) 0.033(3) 0.055(4) -0.001(3) -0.014(3) -0.005(2)
C77 0.028(3) 0.048(4) 0.069(4) 0.001(3) -0.015(3) -0.002(3)
C78 0.040(4) 0.068(5) 0.069(5) -0.001(4) -0.026(3) -0.013(3)
C79 0.043(4) 0.060(4) 0.058(4) -0.005(3) -0.020(3) -0.015(3)
C80 0.040(3) 0.038(3) 0.046(3) -0.002(3) -0.016(3) -0.009(3)
C81 0.050(4) 0.046(4) 0.038(3) -0.008(3) -0.014(3) -0.010(3)
C82 0.044(3) 0.057(4) 0.043(3) -0.017(3) -0.011(3) 0.006(3)
C83 0.034(3) 0.063(4) 0.039(3) -0.004(3) -0.002(3) -0.002(3)
C84 0.032(3) 0.032(3) 0.043(3) 0.008(2) -0.005(2) -0.003(2)
C85 0.034(3) 0.029(3) 0.040(3) 0.009(2) -0.008(2) -0.009(2)
C86 0.030(3) 0.038(3) 0.056(4) 0.005(3) -0.010(3) -0.008(2)
C87 0.038(3) 0.039(3) 0.066(4) 0.008(3) -0.023(3) -0.013(3)
C88 0.052(4) 0.037(3) 0.045(3) -0.003(3) -0.025(3) -0.015(3)
C89 0.040(3) 0.030(3) 0.048(3) -0.002(2) -0.012(3) -0.008(2)
C90 0.029(3) 0.023(3) 0.038(3) 0.005(2) -0.009(2) -0.006(2)
C91 0.102(7) 0.100(7) 0.030(4) -0.005(4) -0.007(4) -0.049(6)
C92 0.062(6) 0.132(10) 0.110(9) 0.040(8) -0.038(6) -0.012(7)
C93 0.157(11) 0.172(11) 0.030(4) 0.000(5) -0.001(5) -0.123(10)
C94 0.064(6) 0.162(11) 0.040(5) 0.050(6) -0.012(4) 0.004(7)
C95 0.032(5) 0.273(19) 0.062(6) 0.043(9) -0.009(4) 0.029(8)
C96 0.173(13) 0.173(15) 0.033(5) -0.018(6) -0.022(7) 0.121(12)
C97 0.36(3) 0.25(2) 0.037(5) -0.024(8) -0.024(9) 0.24(2)
C98 0.43(5) 0.23(3) 0.051(8) -0.052(13) -0.046(17) 0.23(3)
C99 0.46(5) 0.079(10) 0.117(13) -0.066(9) -0.08(2) 0.13(2)
C100 0.42(3) 0.071(7) 0.089(8) -0.046(6) -0.105(13) 0.071(12)
C101 0.285(19) 0.052(5) 0.048(5) -0.029(4) -0.073(9) 0.076(9)
C102 0.173(12) 0.044(5) 0.083(6) 0.002(4) -0.075(8) -0.011(6)
C103 0.067(5) 0.081(6) 0.071(5) 0.023(4) -0.045(4) -0.021(4)
C104 0.082(7) 0.113(9) 0.112(9) 0.029(7) -0.043(7) -0.023(7)
C105 0.071(5) 0.072(6) 0.073(5) 0.023(4) -0.006(5) 0.032(5)
C106 0.060(4) 0.063(5) 0.046(4) 0.005(3) -0.020(3) 0.019(4)
C107 0.190(19) 0.32(3) 0.049(6) 0.104(13) -0.074(9) -0.20(2)
C108 0.105(11) 0.31(3) 0.102(12) 0.135(18) -0.067(10) -0.138(18)
C109 0.097(8) 0.109(8) 0.113(9) 0.030(7) -0.012(7) -0.040(7)
O1W 0.204(19) 0.094(11) 0.32(3) 0.083(15) -0.22(2) -0.079(12)
O2W 0.072(9) 0.170(17) 0.29(3) 0.184(19) 0.016(13) 0.006(10)
N2 0.071(4) 0.059(3) 0.038(3) -0.010(3) -0.033(3) 0.017(3)

loop_
_atom_type_symbol
_atom_type_description
_atom_type_scat_dispersion_real
_atom_type_scat_dispersion_imag
_atom_type_scat_source
C C 0.0033 0.0016 'International Tables Vol C Tables 4.2.6.8 and 6.1.1.4'
H H 0.0000 0.0000 'International Tables Vol C Tables 4.2.6.8 and 6.1.1.4'
N N 0.0061 0.0033 'International Tables Vol C Tables 4.2.6.8 and 6.1.1.4'
O O 0.0106 0.0060 'International Tables Vol C Tables 4.2.6.8 and 6.1.1.4'
Mn Mn 0.3368 0.7283 'International Tables Vol C Tables 4.2.6.8 and 6.1.1.4'
Fe Fe 0.3463 0.8444 'International Tables Vol C Tables 4.2.6.8 and 6.1.1.4'
Cl Cl 0.1484 0.1585 'International Tables Vol C Tables 4.2.6.8 and 6.1.1.4'

loop_
_geom_angle_atom_site_label_1
_geom_angle_atom_site_label_2
_geom_angle_atom_site_label_3
_geom_angle
_geom_angle_site_symmetry_1
_geom_angle_site_symmetry_3
N17 Fe3 N16 84.08(19) . .
N17 Fe3 C5 90.0(2) . .
N16 Fe3 C5 94.41(19) . .
N17 Fe3 C6 90.0(2) . .
N16 Fe3 C6 86.97(19) . .
C5 Fe3 C6 178.6(2) . .
N17 Fe3 N18 82.61(18) . .
N16 Fe3 N18 166.43(18) . .
C5 Fe3 N18 88.23(18) . .
C6 Fe3 N18 90.40(19) . .
N17 Fe3 N15 166.23(19) . .
N16 Fe3 N15 82.33(18) . .
C5 Fe3 N15 88.86(19) . .
C6 Fe3 N15 91.48(19) . .
N18 Fe3 N15 111.07(17) . .
N8 Fe1 N9 85.2(4) . .
N8 Fe1 C1 94.6(3) . .
N9 Fe1 C1 89.0(2) . .
N8 Fe1 C2 91.9(3) . .
N9 Fe1 C2 96.2(3) . .
C1 Fe1 C2 172.0(3) . .
N8 Fe1 N7 82.5(3) . .
N9 Fe1 N7 166.9(4) . .
C1 Fe1 N7 87.7(2) . .
C2 Fe1 N7 88.5(2) . .
N8 Fe1 N10 166.5(3) . .
N9 Fe1 N10 81.5(4) . .
C1 Fe1 N10 87.4(2) . .
C2 Fe1 N10 87.3(3) . .
N7 Fe1 N10 111.0(3) . .
N12 Fe2 N13 85.1(3) . .
N12 Fe2 C3 93.5(2) . .
N13 Fe2 C3 94.7(2) . .
N12 Fe2 C4 93.0(2) . .
N13 Fe2 C4 90.7(2) . .
C3 Fe2 C4 171.9(2) . .
N12 Fe2 N14 165.3(3) . .
N13 Fe2 N14 81.0(2) . .
C3 Fe2 N14 82.7(2) . .
C4 Fe2 N14 92.2(2) . .
N12 Fe2 N11 82.1(3) . .
N13 Fe2 N11 166.8(2) . .
C3 Fe2 N11 89.5(2) . .
C4 Fe2 N11 86.6(2) . .
N14 Fe2 N11 111.98(19) . .
O10 Mn2 O9 95.71(15) . .
O10 Mn2 N22 91.18(17) . .
O9 Mn2 N22 173.09(17) . .
O10 Mn2 N21 173.06(16) . .
O9 Mn2 N21 91.20(16) . .
N22 Mn2 N21 81.91(18) . .
O10 Mn2 N4 95.34(16) . .
O9 Mn2 N4 91.94(15) . .
N22 Mn2 N4 88.03(16) . .
N21 Mn2 N4 85.11(17) . .
O10 Mn2 N5 89.09(15) . .
O9 Mn2 N5 89.77(16) . .
N22 Mn2 N5 89.71(17) . .
N21 Mn2 N5 90.23(17) . .
N4 Mn2 N5 175.07(16) . .
O8 Mn1 O7 95.55(16) . .
O8 Mn1 N20 91.66(17) . .
O7 Mn1 N20 172.74(18) . .
O8 Mn1 N19 172.69(18) . .
O7 Mn1 N19 91.38(18) . .
N20 Mn1 N19 81.5(2) . .
O8 Mn1 N1 94.57(17) . .
O7 Mn1 N1 88.77(16) . .
N20 Mn1 N1 89.83(18) . .
N19 Mn1 N1 87.86(19) . .
O8 Mn1 N3 89.69(17) . .
O7 Mn1 N3 94.30(16) . .
N20 Mn1 N3 86.55(17) . .
N19 Mn1 N3 87.49(19) . .
N1 Mn1 N3 174.49(18) . .
O12 Mn3 O11 94.57(18) . .
O12 Mn3 N24 91.7(2) . .
O11 Mn3 N24 173.6(2) . .
O12 Mn3 N23 173.8(2) . .
O11 Mn3 N23 91.6(2) . .
N24 Mn3 N23 82.2(2) . .
O12 Mn3 N2 91.1(2) . 2_756
O11 Mn3 N2 92.5(2) . 2_756
N24 Mn3 N2 86.0(2) . 2_756
N23 Mn3 N2 89.2(2) . 2_756
O12 Mn3 N6 91.15(19) . .
O11 Mn3 N6 91.47(17) . .
N24 Mn3 N6 89.77(19) . .
N23 Mn3 N6 88.1(2) . .
N2 Mn3 N6 175.24(19) 2_756 .
C25 O11 Mn3 129.3(4) . .
C40 O12 Mn3 131.2(4) . .
C56 O9 Mn2 129.5(3) . .
C41 O10 Mn2 127.7(3) . .
C75 O7 Mn1 127.6(3) . .
C90 O8 Mn1 125.7(3) . .
C6 N6 Mn3 160.2(4) . .
C5 N5 Mn2 138.4(4) . .
C4 N4 Mn2 151.7(5) . .
C3 N3 Mn1 148.2(4) . .
C1 N1 Mn1 148.4(5) . .
C7 N15 C11 118.1(5) . .
C7 N15 Fe3 129.9(4) . .
C11 N15 Fe3 112.0(3) . .
C12 N16 C13 125.9(5) . .
C12 N16 Fe3 117.9(3) . .
C13 N16 Fe3 114.8(3) . .
C19 N17 C18 127.2(5) . .
C19 N17 Fe3 118.5(4) . .
C18 N17 Fe3 114.2(4) . .
C24 N18 C20 117.0(4) . .
C24 N18 Fe3 130.5(4) . .
C20 N18 Fe3 112.5(3) . .
C31 N23 C32 122.5(6) . .
C31 N23 Mn3 125.9(5) . .
C32 N23 Mn3 111.6(5) . .
C34 N24 C33 121.0(6) . .
C34 N24 Mn3 126.2(5) . .
C33 N24 Mn3 112.5(4) . .
C47 N22 C48 121.0(5) . .
C47 N22 Mn2 125.5(4) . .
C48 N22 Mn2 113.5(3) . .
C50 N21 C49 120.1(5) . .
C50 N21 Mn2 125.9(4) . .
C49 N21 Mn2 113.8(3) . .
C57 N11 C61 117.4(6) . .
C57 N11 Fe2 129.8(4) . .
C61 N11 Fe2 112.7(5) . .
C62 N12 C63 129.7(7) . .
C62 N12 Fe2 117.3(5) . .
C63 N12 Fe2 113.0(6) . .
C69 N13 C68 128.5(7) . .
C69 N13 Fe2 119.1(5) . .
C68 N13 Fe2 112.4(6) . .
C74 N14 C70 117.8(5) . .
C74 N14 Fe2 128.5(4) . .
C70 N14 Fe2 113.1(4) . .
C84 N20 C83 120.7(5) . .
C84 N20 Mn1 125.7(4) . .
C83 N20 Mn1 113.5(4) . .
C81 N19 C82 121.2(5) . .
C81 N19 Mn1 125.6(4) . .
C82 N19 Mn1 113.1(4) . .
C106 N7 C103 117.3(7) . .
C106 N7 Fe1 131.2(5) . .
C103 N7 Fe1 111.4(5) . .
C102 N8 C101 129.0(10) . .
C102 N8 Fe1 118.7(6) . .
C101 N8 Fe1 112.1(9) . .
C96 N9 C95 128.1(11) . .
C96 N9 Fe1 113.7(10) . .
C95 N9 Fe1 117.1(9) . .
C94 N10 C91 119.2(9) . .
C94 N10 Fe1 112.1(8) . .
C91 N10 Fe1 128.7(6) . .
N6 C6 Fe3 168.8(5) . .
N5 C5 Fe3 174.3(4) . .
N4 C4 Fe2 175.1(5) . .
N3 C3 Fe2 176.1(5) . .
N1 C1 Fe1 174.6(5) . .
N2 C2 Fe1 177.9(6) . .
N15 C7 C8 122.2(5) . .
N15 C7 H7A 118.9 . .
C8 C7 H7A 118.9 . .
C9 C8 C7 119.5(5) . .
C9 C8 H8A 120.3 . .
C7 C8 H8A 120.3 . .
C8 C9 C10 118.4(6) . .
C8 C9 H9A 120.8 . .
C10 C9 H9A 120.8 . .
C11 C10 C9 119.5(5) . .
C11 C10 H10A 120.3 . .
C9 C10 H10A 120.3 . .
N15 C11 C10 122.4(5) . .
N15 C11 C12 115.6(5) . .
C10 C11 C12 122.0(5) . .
O5 C12 N16 127.9(5) . .
O5 C12 C11 121.7(5) . .
N16 C12 C11 110.4(4) . .
C14 C13 N16 127.3(5) . .
C14 C13 C18 120.2(5) . .
N16 C13 C18 112.5(5) . .
C13 C14 C15 119.9(6) . .
C13 C14 H14A 120.1 . .
C15 C14 H14A 120.1 . .
C16 C15 C14 120.2(6) . .
C16 C15 Cl1' 120.1(6) . .
C14 C15 Cl1' 119.1(7) . .
C15 C16 C17 121.5(6) . .
C15 C16 Cl1 119.1(5) . .
C17 C16 Cl1 119.3(5) . .
C16 C17 C18 118.9(6) . .
C16 C17 H17A 120.6 . .
C18 C17 H17A 120.6 . .
C17 C18 N17 126.6(5) . .
C17 C18 C13 119.2(5) . .
N17 C18 C13 114.3(5) . .
O6 C19 N17 128.0(5) . .
O6 C19 C20 121.1(5) . .
N17 C19 C20 110.9(4) . .
N18 C20 C21 122.3(5) . .
N18 C20 C19 115.1(5) . .
C21 C20 C19 122.6(5) . .
C22 C21 C20 120.2(5) . .
C22 C21 H21A 119.9 . .
C20 C21 H21A 119.9 . .
C21 C22 C23 118.3(5) . .
C21 C22 H22A 120.8 . .
C23 C22 H22A 120.8 . .
C24 C23 C22 118.9(5) . .
C24 C23 H23A 120.5 . .
C22 C23 H23A 120.5 . .
N18 C24 C23 123.2(5) . .
N18 C24 H24A 118.4 . .
C23 C24 H24A 118.4 . .
O11 C25 C30 124.2(5) . .
O11 C25 C26 117.7(6) . .
C30 C25 C26 118.0(6) . .
C27 C26 C25 120.7(8) . .
C27 C26 H26A 119.6 . .
C25 C26 H26A 119.6 . .
C26 C27 C28 122.1(8) . .
C26 C27 H27A 119.0 . .
C28 C27 H27A 119.0 . .
C29 C28 C27 118.9(7) . .
C29 C28 H28A 120.6 . .
C27 C28 H28A 120.6 . .
C28 C29 C30 120.8(8) . .
C28 C29 H29A 119.6 . .
C30 C29 H29A 119.6 . .
C25 C30 C29 119.5(7) . .
C25 C30 C31 122.6(5) . .
C29 C30 C31 117.9(7) . .
N23 C31 C30 126.2(6) . .
N23 C31 H31A 116.9 . .
C30 C31 H31A 116.9 . .
C33 C32 N23 116.8(8) . .
C33 C32 H32A 108.1 . .
N23 C32 H32A 108.1 . .
C33 C32 H32B 108.1 . .
N23 C32 H32B 108.1 . .
H32A C32 H32B 107.3 . .
C32 C33 N24 115.7(7) . .
C32 C33 H33A 108.4 . .
N24 C33 H33A 108.4 . .
C32 C33 H33B 108.4 . .
N24 C33 H33B 108.4 . .
H33A C33 H33B 107.4 . .
N24 C34 C35 125.2(6) . .
N24 C34 H34A 117.4 . .
C35 C34 H34A 117.4 . .
C40 C35 C36 119.1(7) . .
C40 C35 C34 122.4(5) . .
C36 C35 C34 118.5(6) . .
C37 C36 C35 121.3(8) . .
C37 C36 H36A 119.3 . .
C35 C36 H36A 119.3 . .
C36 C37 C38 119.7(7) . .
C36 C37 H37A 120.2 . .
C38 C37 H37A 120.2 . .
C39 C38 C37 120.4(7) . .
C39 C38 H38A 119.8 . .
C37 C38 H38A 119.8 . .
C38 C39 C40 121.5(7) . .
C38 C39 H39A 119.2 . .
C40 C39 H39A 119.2 . .
O12 C40 C39 118.9(6) . .
O12 C40 C35 123.1(6) . .
C39 C40 C35 118.0(6) . .
O10 C41 C42 118.4(5) . .
O10 C41 C46 123.5(5) . .
C42 C41 C46 118.0(5) . .
C41 C42 C43 121.3(6) . .
C41 C42 H42A 119.4 . .
C43 C42 H42A 119.4 . .
C44 C43 C42 120.8(6) . .
C44 C43 H43A 119.6 . .
C42 C43 H43A 119.6 . .
C45 C44 C43 118.8(6) . .
C45 C44 H44A 120.6 . .
C43 C44 H44A 120.6 . .
C44 C45 C46 122.1(6) . .
C44 C45 H45A 119.0 . .
C46 C45 H45A 119.0 . .
C45 C46 C41 119.0(5) . .
C45 C46 C47 118.7(5) . .
C41 C46 C47 122.1(5) . .
N22 C47 C46 125.6(5) . .
N22 C47 H47A 117.2 . .
C46 C47 H47A 117.2 . .
N22 C48 C49 106.5(4) . .
N22 C48 H48A 110.4 . .
C49 C48 H48A 110.4 . .
N22 C48 H48B 110.4 . .
C49 C48 H48B 110.4 . .
H48A C48 H48B 108.6 . .
N21 C49 C48 107.9(5) . .
N21 C49 H49A 110.1 . .
C48 C49 H49A 110.1 . .
N21 C49 H49B 110.1 . .
C48 C49 H49B 110.1 . .
H49A C49 H49B 108.4 . .
N21 C50 C51 124.5(5) . .
N21 C50 H50A 117.7 . .
C51 C50 H50A 117.7 . .
C56 C51 C52 118.9(5) . .
C56 C51 C50 123.5(5) . .
C52 C51 C50 117.5(5) . .
C53 C52 C51 121.0(5) . .
C53 C52 H52A 119.5 . .
C51 C52 H52A 119.5 . .
C52 C53 C54 119.8(5) . .
C52 C53 H53A 120.1 . .
C54 C53 H53A 120.1 . .
C55 C54 C53 121.0(5) . .
C55 C54 H54A 119.5 . .
C53 C54 H54A 119.5 . .
C54 C55 C56 120.9(6) . .
C54 C55 H55A 119.6 . .
C56 C55 H55A 119.6 . .
O9 C56 C55 118.4(5) . .
O9 C56 C51 123.2(5) . .
C55 C56 C51 118.4(5) . .
N11 C57 C58 122.5(6) . .
N11 C57 H57A 118.7 . .
C58 C57 H57A 118.7 . .
C57 C58 C59 119.1(8) . .
C57 C58 H58A 120.5 . .
C59 C58 H58A 120.5 . .
C60 C59 C58 119.1(7) . .
C60 C59 H59A 120.4 . .
C58 C59 H59A 120.4 . .
C59 C60 C61 118.9(6) . .
C59 C60 H60A 120.6 . .
C61 C60 H60A 120.6 . .
N11 C61 C60 123.0(7) . .
N11 C61 C62 114.1(6) . .
C60 C61 C62 122.9(6) . .
O4 C62 N12 125.3(8) . .
O4 C62 C61 121.0(8) . .
N12 C62 C61 113.7(6) . .
N12 C63 C68 116.2(7) . .
N12 C63 C65 125.7(10) . .
C68 C63 C65 118.1(9) . .
C66 C64 C65 124.8(10) . .
C66 C64 Cl2 118.0(10) . .
C65 C64 Cl2 117.2(11) . .
C64 C65 C63 117.1(12) . .
C64 C65 H65A 121.5 . .
C63 C65 H65A 121.5 . .
C64 C66 C67 118.7(11) . .
C64 C66 H66A 120.6 . .
C67 C66 H66A 120.6 . .
C68 C67 C66 118.9(12) . .
C68 C67 H67A 120.5 . .
C66 C67 H67A 120.5 . .
C67 C68 C63 122.4(9) . .
C67 C68 N13 124.6(10) . .
C63 C68 N13 113.0(7) . .
O3 C69 N13 128.8(8) . .
O3 C69 C70 119.4(8) . .
N13 C69 C70 111.7(6) . .
N14 C70 C71 120.7(6) . .
N14 C70 C69 113.9(6) . .
C71 C70 C69 125.0(6) . .
C72 C71 C70 120.6(6) . .
C72 C71 H71A 119.7 . .
C70 C71 H71A 119.7 . .
C73 C72 C71 117.3(6) . .
C73 C72 H72A 121.3 . .
C71 C72 H72A 121.3 . .
C72 C73 C74 119.6(6) . .
C72 C73 H73A 120.2 . .
C74 C73 H73A 120.2 . .
N14 C74 C73 123.8(5) . .
N14 C74 H74A 118.1 . .
C73 C74 H74A 118.1 . .
O7 C75 C76 118.5(5) . .
O7 C75 C80 123.7(5) . .
C76 C75 C80 117.8(5) . .
C77 C76 C75 121.4(6) . .
C77 C76 H76A 119.3 . .
C75 C76 H76A 119.3 . .
C76 C77 C78 121.0(6) . .
C76 C77 H77A 119.5 . .
C78 C77 H77A 119.5 . .
C79 C78 C77 118.8(6) . .
C79 C78 H78A 120.6 . .
C77 C78 H78A 120.6 . .
C78 C79 C80 121.1(6) . .
C78 C79 H79A 119.4 . .
C80 C79 H79A 119.4 . .
C79 C80 C75 119.8(6) . .
C79 C80 C81 117.1(6) . .
C75 C80 C81 123.1(5) . .
N19 C81 C80 124.9(5) . .
N19 C81 H81A 117.6 . .
C80 C81 H81A 117.6 . .
N19 C82 C83 106.4(5) . .
N19 C82 H82A 110.4 . .
C83 C82 H82A 110.4 . .
N19 C82 H82B 110.4 . .
C83 C82 H82B 110.4 . .
H82A C82 H82B 108.6 . .
N20 C83 C82 107.1(5) . .
N20 C83 H83A 110.3 . .
C82 C83 H83A 110.3 . .
N20 C83 H83B 110.3 . .
C82 C83 H83B 110.3 . .
H83A C83 H83B 108.5 . .
N20 C84 C85 124.3(5) . .
N20 C84 H84A 117.9 . .
C85 C84 H84A 117.9 . .
C86 C85 C90 120.2(6) . .
C86 C85 C84 117.4(5) . .
C90 C85 C84 122.4(5) . .
C87 C86 C85 121.0(6) . .
C87 C86 H86A 119.5 . .
C85 C86 H86A 119.5 . .
C88 C87 C86 118.5(5) . .
C88 C87 H87A 120.7 . .
C86 C87 H87A 120.7 . .
C87 C88 C89 121.8(6) . .
C87 C88 H88A 119.1 . .
C89 C88 H88A 119.1 . .
C90 C89 C88 120.7(6) . .
C90 C89 H89A 119.7 . .
C88 C89 H89A 119.7 . .
O8 C90 C89 118.1(5) . .
O8 C90 C85 124.2(5) . .
C89 C90 C85 117.7(5) . .
N10 C91 C93 120.2(11) . .
N10 C91 H91A 119.9 . .
C93 C91 H91A 119.9 . .
C104 C92 C105 122.4(10) . .
C104 C92 H92A 118.8 . .
C105 C92 H92A 118.8 . .
C91 C93 C107 117.3(14) . .
C91 C93 H93A 121.4 . .
C107 C93 H93A 121.4 . .
N10 C94 C108 119.8(15) . .
N10 C94 C95 119.6(11) . .
C108 C94 C95 120.6(15) . .
O2 C95 N9 121.3(18) . .
O2 C95 C94 130.0(16) . .
N9 C95 C94 108.7(8) . .
N9 C96 C101 114.9(9) . .
N9 C96 C97 125(2) . .
C101 C96 C97 120(2) . .
C96 C97 C98 113(2) . .
C96 C97 H97A 123.4 . .
C98 C97 H97A 123.3 . .
C99 C98 C97 128(2) . .
C99 C98 Cl3 124(2) . .
C97 C98 Cl3 108(2) . .
C98 C99 C100 120.2(19) . .
C98 C99 Cl3' 130(2) . .
C100 C99 Cl3' 110(3) . .
C99 C100 C101 113(2) . .
C99 C100 H100 123.8 . .
C101 C100 H100 123.7 . .
C96 C101 N8 113.9(10) . .
C96 C101 C100 125.8(16) . .
N8 C101 C100 120.0(17) . .
O1 C102 N8 129.2(12) . .
O1 C102 C103 119.6(13) . .
N8 C102 C103 111.3(8) . .
C104 C103 N7 122.9(10) . .
C104 C103 C102 122.0(10) . .
N7 C103 C102 115.1(8) . .
C92 C104 C103 119.0(12) . .
C92 C104 H10D 120.5 . .
C103 C104 H10D 120.5 . .
C92 C105 C106 115.8(9) . .
C92 C105 H105 122.1 . .
C106 C105 H105 122.1 . .
N7 C106 C105 122.3(8) . .
N7 C106 H10G 118.8 . .
C105 C106 H10G 118.8 . .
C108 C107 C93 120.7(16) . .
C108 C107 H10H 119.6 . .
C93 C107 H10H 119.6 . .
C107 C108 C94 123(2) . .
C107 C108 H10I 118.7 . .
C94 C108 H10I 118.7 . .
C2 N2 Mn3 161.4(6) . 2_756

loop_
_geom_bond_atom_site_label_1
_geom_bond_atom_site_label_2
_geom_bond_distance
_geom_bond_site_symmetry_2
Fe3 N17 1.889(4) .
Fe3 N16 1.893(4) .
Fe3 C5 1.954(5) .
Fe3 C6 1.964(5) .
Fe3 N18 1.982(4) .
Fe3 N15 1.996(4) .
Fe1 N8 1.874(8) .
Fe1 N9 1.913(7) .
Fe1 C1 1.952(6) .
Fe1 C2 1.964(6) .
Fe1 N7 1.968(5) .
Fe1 N10 1.975(7) .
Fe2 N12 1.895(6) .
Fe2 N13 1.900(6) .
Fe2 C3 1.934(6) .
Fe2 C4 1.970(6) .
Fe2 N14 2.009(5) .
Fe2 N11 2.027(6) .
Mn2 O10 1.881(4) .
Mn2 O9 1.882(3) .
Mn2 N22 1.993(4) .
Mn2 N21 1.993(4) .
Mn2 N4 2.294(4) .
Mn2 N5 2.320(4) .
Mn1 O8 1.880(4) .
Mn1 O7 1.885(4) .
Mn1 N20 1.993(5) .
Mn1 N19 1.993(5) .
Mn1 N1 2.250(4) .
Mn1 N3 2.267(5) .
Mn3 O12 1.863(4) .
Mn3 O11 1.887(4) .
Mn3 N24 1.983(5) .
Mn3 N23 1.989(5) .
Mn3 N2 2.271(5) 2_756
Mn3 N6 2.286(5) .
Cl1 C16 1.749(7) .
Cl2 C64 1.762(11) .
Cl1' C15 1.675(9) .
Cl3' C99 1.75(3) .
Cl3 C98 1.90(3) .
O5 C12 1.244(6) .
O6 C19 1.240(7) .
O3 C69 1.253(9) .
O4 C62 1.282(8) .
O1 C102 1.247(11) .
O2 C95 1.202(12) .
O11 C25 1.315(7) .
O12 C40 1.313(7) .
O9 C56 1.331(6) .
O10 C41 1.333(6) .
O7 C75 1.335(6) .
O8 C90 1.341(6) .
O14 C109 1.443(12) .
N6 C6 1.151(7) .
N5 C5 1.158(7) .
N4 C4 1.151(7) .
N3 C3 1.155(7) .
N1 C1 1.156(7) .
N15 C7 1.342(7) .
N15 C11 1.353(7) .
N16 C12 1.350(7) .
N16 C13 1.408(7) .
N17 C19 1.349(7) .
N17 C18 1.403(7) .
N18 C24 1.351(7) .
N18 C20 1.362(7) .
N23 C31 1.281(8) .
N23 C32 1.457(11) .
N24 C34 1.284(8) .
N24 C33 1.453(9) .
N22 C47 1.285(7) .
N22 C48 1.484(7) .
N21 C50 1.290(7) .
N21 C49 1.483(7) .
N11 C57 1.329(8) .
N11 C61 1.346(7) .
N12 C62 1.347(10) .
N12 C63 1.380(11) .
N13 C69 1.324(10) .
N13 C68 1.436(10) .
N14 C74 1.323(7) .
N14 C70 1.356(7) .
N20 C84 1.299(7) .
N20 C83 1.446(8) .
N19 C81 1.304(8) .
N19 C82 1.478(8) .
N7 C106 1.346(9) .
N7 C103 1.371(9) .
N8 C102 1.319(14) .
N8 C101 1.429(15) .
N9 C96 1.343(19) .
N9 C95 1.394(17) .
N10 C94 1.321(11) .
N10 C91 1.359(11) .
C2 N2 1.150(8) .
C7 C8 1.393(8) .
C7 H7A 0.9300 .
C8 C9 1.380(8) .
C8 H8A 0.9300 .
C9 C10 1.385(9) .
C9 H9A 0.9300 .
C10 C11 1.379(8) .
C10 H10A 0.9300 .
C11 C12 1.499(8) .
C13 C14 1.381(8) .
C13 C18 1.416(8) .
C14 C15 1.386(9) .
C14 H14A 0.9300 .
C15 C16 1.369(10) .
C16 C17 1.391(9) .
C17 C18 1.403(8) .
C17 H17A 0.9300 .
C19 C20 1.497(8) .
C20 C21 1.380(8) .
C21 C22 1.372(8) .
C21 H21A 0.9300 .
C22 C23 1.392(8) .
C22 H22A 0.9300 .
C23 C24 1.383(7) .
C23 H23A 0.9300 .
C24 H24A 0.9300 .
C25 C30 1.412(9) .
C25 C26 1.417(9) .
C26 C27 1.357(10) .
C26 H26A 0.9300 .
C27 C28 1.385(14) .
C27 H27A 0.9300 .
C28 C29 1.381(13) .
C28 H28A 0.9300 .
C29 C30 1.414(9) .
C29 H29A 0.9300 .
C30 C31 1.419(9) .
C31 H31A 0.9300 .
C32 C33 1.308(13) .
C32 H32A 0.9700 .
C32 H32B 0.9700 .
C33 H33A 0.9700 .
C33 H33B 0.9700 .
C34 C35 1.459(10) .
C34 H34A 0.9300 .
C35 C40 1.414(9) .
C35 C36 1.420(9) .
C36 C37 1.355(12) .
C36 H36A 0.9300 .
C37 C38 1.407(12) .
C37 H37A 0.9300 .
C38 C39 1.361(9) .
C38 H38A 0.9300 .
C39 C40 1.413(9) .
C39 H39A 0.9300 .
C41 C42 1.389(8) .
C41 C46 1.430(8) .
C42 C43 1.391(8) .
C42 H42A 0.9300 .
C43 C44 1.384(10) .
C43 H43A 0.9300 .
C44 C45 1.374(9) .
C44 H44A 0.9300 .
C45 C46 1.396(7) .
C45 H45A 0.9300 .
C46 C47 1.432(8) .
C47 H47A 0.9300 .
C48 C49 1.519(8) .
C48 H48A 0.9700 .
C48 H48B 0.9700 .
C49 H49A 0.9700 .
C49 H49B 0.9700 .
C50 C51 1.433(7) .
C50 H50A 0.9300 .
C51 C56 1.414(8) .
C51 C52 1.431(7) .
C52 C53 1.362(8) .
C52 H52A 0.9300 .
C53 C54 1.393(9) .
C53 H53A 0.9300 .
C54 C55 1.373(8) .
C54 H54A 0.9300 .
C55 C56 1.414(7) .
C55 H55A 0.9300 .
C57 C58 1.375(9) .
C57 H57A 0.9300 .
C58 C59 1.377(10) .
C58 H58A 0.9300 .
C59 C60 1.355(11) .
C59 H59A 0.9300 .
C60 C61 1.372(10) .
C60 H60A 0.9300 .
C61 C62 1.486(11) .
C63 C68 1.395(13) .
C63 C65 1.407(11) .
C64 C66 1.328(18) .
C64 C65 1.398(17) .
C65 H65A 0.9300 .
C66 C67 1.393(14) .
C66 H66A 0.9300 .
C67 C68 1.381(12) .
C67 H67A 0.9300 .
C69 C70 1.501(10) .
C70 C71 1.394(10) .
C71 C72 1.385(10) .
C71 H71A 0.9300 .
C72 C73 1.372(10) .
C72 H72A 0.9300 .
C73 C74 1.377(8) .
C73 H73A 0.9300 .
C74 H74A 0.9300 .
C75 C76 1.403(8) .
C75 C80 1.415(8) .
C76 C77 1.389(8) .
C76 H76A 0.9300 .
C77 C78 1.391(10) .
C77 H77A 0.9300 .
C78 C79 1.384(10) .
C78 H78A 0.9300 .
C79 C80 1.415(8) .
C79 H79A 0.9300 .
C80 C81 1.429(9) .
C81 H81A 0.9300 .
C82 C83 1.518(9) .
C82 H82A 0.9700 .
C82 H82B 0.9700 .
C83 H83A 0.9700 .
C83 H83B 0.9700 .
C84 C85 1.455(8) .
C84 H84A 0.9300 .
C85 C86 1.398(8) .
C85 C90 1.414(8) .
C86 C87 1.396(9) .
C86 H86A 0.9300 .
C87 C88 1.365(9) .
C87 H87A 0.9300 .
C88 C89 1.397(8) .
C88 H88A 0.9300 .
C89 C90 1.395(8) .
C89 H89A 0.9300 .
C91 C93 1.387(12) .
C91 H91A 0.9300 .
C92 C104 1.326(16) .
C92 C105 1.398(15) .
C92 H92A 0.9300 .
C93 C107 1.44(3) .
C93 H93A 0.9300 .
C94 C108 1.43(2) .
C94 C95 1.43(2) .
C96 C101 1.42(2) .
C96 C97 1.422(16) .
C97 C98 1.42(4) .
C97 H97A 0.9300 .
C98 C99 1.39(4) .
C99 C100 1.44(3) .
C100 C101 1.461(18) .
C100 H100 0.9300 .
C102 C103 1.471(14) .
C103 C104 1.356(14) .
C104 H10D 0.9300 .
C105 C106 1.413(11) .
C105 H105 0.9300 .
C106 H10G 0.9300 .
C107 C108 1.20(4) .
C107 H10H 0.9300 .
C108 H10I 0.9300 .
N2 Mn3 2.271(5) 2_756
